data_4115826
loop_
_publ_author_name
'Frank M. Tabellion'
'S. Russell Seidel'
'Atta M. Arif'
'Peter J. Stang'

_publ_section_title
;
 A Novel, Tunable Manganese Coordination System Based on a Flexible
 "Spacer" Unit: Noncovalent Templation Effects
;
_journal_name_full 'Journal of the American Chemical Society'
_journal_page_first 11982
_journal_page_last 11990
_journal_paper_doi 10.1021/ja0114310
_journal_volume 123
_journal_year 2001
_chemical_formula_sum 'C60 H42 F24 Mn2 N6 O8'
_chemical_formula_weight 1540.88
_chemical_name_systematic
; 
 ? 
;
_space_group_IT_number 2
_symmetry_cell_setting triclinic
_symmetry_space_group_name_Hall '-P 1'
_symmetry_space_group_name_H-M 'P -1'
_atom_sites_solution_hydrogens geom
_atom_sites_solution_primary direct
_atom_sites_solution_secondary difmap
_audit_creation_method SHELXL-97
_cell_angle_alpha 80.8755(18)
_cell_angle_beta 78.1471(16)
_cell_angle_gamma 89.4096(15)
_cell_formula_units_Z 2
_cell_length_a 14.0007(5)
_cell_length_b 14.7834(5)
_cell_length_c 16.4656(4)
_cell_measurement_reflns_used 40446
_cell_measurement_temperature 200(1)
_cell_measurement_theta_max 27.48
_cell_measurement_theta_min 1.02
_cell_volume 3292.27(18)
_computing_cell_refinement DENZO-SMN
_computing_data_collection 'Nonius COLLECT'
_computing_data_reduction DENZO-SMN
_computing_molecular_graphics 'WinGx, Ortep3'
_computing_structure_refinement 'SHELXL-97 (Sheldrick, 1997)'
_computing_structure_solution SIR97
_diffrn_ambient_temperature 200(1)
_diffrn_measured_fraction_theta_full 0.961
_diffrn_measured_fraction_theta_max 0.961
_diffrn_measurement_device_type 'Nonius KappaCCD Diffractometer'
_diffrn_measurement_method 'Phi plus Omega scan'
_diffrn_radiation_monochromator graphite
_diffrn_radiation_source 'fine-focus sealed tube'
_diffrn_radiation_type MoK\a
_diffrn_radiation_wavelength 0.71073
_diffrn_reflns_av_R_equivalents 0.0278
_diffrn_reflns_av_sigmaI/netI 0.0672
_diffrn_reflns_limit_h_max 15
_diffrn_reflns_limit_h_min -18
_diffrn_reflns_limit_k_max 19
_diffrn_reflns_limit_k_min -19
_diffrn_reflns_limit_l_max 21
_diffrn_reflns_limit_l_min -20
_diffrn_reflns_number 21699
_diffrn_reflns_theta_full 27.51
_diffrn_reflns_theta_max 27.51
_diffrn_reflns_theta_min 1.40
_diffrn_standards_decay_% <2.0
_exptl_absorpt_coefficient_mu 0.508
_exptl_absorpt_correction_T_max 0.9924
_exptl_absorpt_correction_T_min 0.8624
_exptl_absorpt_correction_type multi-scan
_exptl_absorpt_process_details 'DENZO-SMN (Otwinowski & Minor, 1997)'
_exptl_crystal_colour yellow
_exptl_crystal_density_diffrn 1.554
_exptl_crystal_description plate
_exptl_crystal_F_000 1548
_exptl_crystal_size_max 0.30
_exptl_crystal_size_mid 0.28
_exptl_crystal_size_min 0.15
_refine_diff_density_max 0.492
_refine_diff_density_min -0.463
_refine_diff_density_rms 0.056
_refine_ls_extinction_coef 0.0016(4)
_refine_ls_extinction_expression Fc^*^=kFc[1+0.001xFc^2^\l^3^/sin(2\q)]^-1/4^
_refine_ls_extinction_method SHELXL
_refine_ls_goodness_of_fit_ref 1.012
_refine_ls_hydrogen_treatment mixed
_refine_ls_matrix_type full
_refine_ls_number_parameters 1066
_refine_ls_number_reflns 14557
_refine_ls_number_restraints 85
_refine_ls_restrained_S_all 1.010
_refine_ls_R_factor_all 0.1003
_refine_ls_R_factor_gt 0.0532
_refine_ls_shift/su_max 0.005
_refine_ls_shift/su_mean 0.000
_refine_ls_structure_factor_coef Fsqd
_refine_ls_weighting_details 'calc w=1/[\s^2^(Fo^2^)+(0.0430P)^2^+1.9492P] where P=(Fo^2^+2Fc^2^)/3'
_refine_ls_weighting_scheme calc
_refine_ls_wR_factor_gt 0.1110
_refine_ls_wR_factor_ref 0.1312
_reflns_number_gt 9315
_reflns_number_total 14557
_reflns_threshold_expression >2sigma(I)
_cod_data_source_file ja0114310_7.cif
_cod_data_source_block '[Mn(hfacac)2(1,3-bpyp)*(cyanobenzene)]2'
_cod_database_code 4115826

loop_
_symmetry_equiv_pos_as_xyz
'x, y, z'
'-x, -y, -z'

loop_
_atom_site_label
_atom_site_type_symbol
_atom_site_fract_x
_atom_site_fract_y
_atom_site_fract_z
_atom_site_U_iso_or_equiv
_atom_site_adp_type
_atom_site_occupancy
_atom_site_symmetry_multiplicity
_atom_site_calc_flag
_atom_site_refinement_flags
_atom_site_disorder_assembly
_atom_site_disorder_group
Mn1 Mn 0.65632(3) 0.60860(3) 0.15221(2) 0.03249(12) Uani 1 1 d . . .
Mn2 Mn -0.17565(3) 0.90139(3) 0.36028(2) 0.03207(12) Uani 1 1 d . . .
F1 F 0.88900(16) 0.89481(12) -0.03408(13) 0.0836(7) Uani 1 1 d . . .
F2 F 0.81407(12) 0.90305(10) 0.09094(10) 0.0494(4) Uani 1 1 d . . .
F3 F 0.73415(17) 0.91506(12) -0.00715(12) 0.0707(6) Uani 1 1 d . . .
F4 F 0.9543(4) 0.6164(3) -0.1224(4) 0.140(3) Uani 0.891(9) 1 d P A 1
F5 F 0.9122(3) 0.4931(3) -0.0381(2) 0.1202(17) Uani 0.891(9) 1 d P A 1
F6 F 0.8265(3) 0.5386(4) -0.1242(3) 0.1114(16) Uani 0.891(9) 1 d P A 1
F4' F 0.9586(18) 0.548(2) -0.0516(14) 0.070(8) Uiso 0.109(9) 1 d P A 2
F5' F 0.8479(17) 0.5108(16) -0.0886(16) 0.052(6) Uiso 0.109(9) 1 d P A 2
F6' F 0.9077(16) 0.6326(14) -0.1494(12) 0.043(6) Uiso 0.109(9) 1 d P A 2
F7 F 0.8882(8) 0.5564(5) 0.3299(7) 0.083(3) Uani 0.63(3) 1 d P B 1
F8 F 0.9368(9) 0.4446(18) 0.2686(10) 0.139(7) Uani 0.63(3) 1 d P B 1
F9 F 0.8403(9) 0.4259(9) 0.3870(8) 0.103(4) Uani 0.63(3) 1 d P B 1
F7' F 0.8717(13) 0.5439(13) 0.3498(12) 0.089(5) Uani 0.37(3) 1 d P B 2
F8' F 0.9527(8) 0.5059(13) 0.2422(8) 0.086(4) Uani 0.37(3) 1 d P B 2
F9' F 0.8859(19) 0.4042(6) 0.339(2) 0.107(8) Uani 0.37(3) 1 d P B 2
F10 F 0.61361(19) 0.25131(13) 0.30806(15) 0.0922(7) Uani 1 1 d . . .
F11 F 0.57811(16) 0.28484(12) 0.18756(11) 0.0719(6) Uani 1 1 d . . .
F12 F 0.49001(15) 0.33110(14) 0.29238(13) 0.0805(7) Uani 1 1 d . . .
F13 F -0.015(2) 1.1698(17) 0.1710(13) 0.070(4) Uani 0.46(6) 1 d P C 1
F14 F -0.1397(14) 1.2528(10) 0.1911(16) 0.084(4) Uani 0.46(6) 1 d P C 1
F15 F -0.0734(16) 1.2165(14) 0.2783(15) 0.077(4) Uani 0.46(6) 1 d P C 1
F13' F -0.0085(18) 1.1596(18) 0.1844(17) 0.095(6) Uani 0.54(6) 1 d P C 2
F14' F -0.1260(16) 1.2483(10) 0.1766(11) 0.084(4) Uani 0.54(6) 1 d P C 2
F15' F -0.0645(11) 1.2168(10) 0.2971(13) 0.053(3) Uani 0.54(6) 1 d P C 2
F16 F -0.3470(6) 1.0592(5) 0.1073(3) 0.076(2) Uani 0.531(14) 1 d P D 1
F17 F -0.4490(6) 1.0609(11) 0.2197(7) 0.116(6) Uani 0.531(14) 1 d P D 1
F18 F -0.4021(8) 0.9365(4) 0.1739(7) 0.097(3) Uani 0.531(14) 1 d P D 1
F16' F -0.4014(10) 1.0866(5) 0.1520(11) 0.115(6) Uani 0.469(14) 1 d P D 2
F17' F -0.4710(4) 0.9875(8) 0.2539(4) 0.076(2) Uani 0.469(14) 1 d P D 2
F18' F -0.3841(7) 0.9435(7) 0.1540(6) 0.093(4) Uani 0.469(14) 1 d P D 2
F19 F -0.4249(5) 1.0237(3) 0.5505(3) 0.0763(17) Uani 0.576(8) 1 d P E 1
F20 F -0.4882(5) 0.9022(5) 0.6190(6) 0.111(5) Uani 0.576(8) 1 d P E 1
F21 F -0.3557(6) 0.9569(7) 0.6399(5) 0.106(5) Uani 0.576(8) 1 d P E 1
F19' F -0.4835(8) 0.9438(14) 0.5761(8) 0.141(7) Uani 0.424(8) 1 d P E 2
F20' F -0.4184(8) 0.8731(5) 0.6646(3) 0.074(3) Uani 0.424(8) 1 d P E 2
F21' F -0.3627(10) 0.9978(10) 0.6063(10) 0.141(8) Uani 0.424(8) 1 d P E 2
F22 F -0.32394(14) 0.60198(12) 0.42063(12) 0.0628(5) Uani 1 1 d . . .
F23 F -0.41429(18) 0.61478(14) 0.53763(13) 0.0894(7) Uani 1 1 d . . .
F24 F -0.2613(2) 0.59406(15) 0.5267(2) 0.1294(12) Uani 1 1 d . . .
O1 O 0.71818(12) 0.74267(11) 0.10182(11) 0.0366(4) Uani 1 1 d . . .
O2 O 0.75148(14) 0.57286(12) 0.03916(12) 0.0436(5) Uani 1 1 d . . .
O3 O 0.77215(13) 0.56490(12) 0.22065(12) 0.0420(4) Uani 1 1 d . . .
O4 O 0.60858(13) 0.46840(12) 0.18981(11) 0.0411(4) Uani 1 1 d . . .
O5 O -0.12836(13) 1.04069(12) 0.31215(11) 0.0378(4) Uani 1 1 d . . .
O6 O -0.29175(13) 0.93901(12) 0.28721(11) 0.0401(4) Uani 1 1 d . . .
O7 O -0.27661(13) 0.93685(12) 0.46906(11) 0.0430(5) Uani 1 1 d . . .
O8 O -0.23618(13) 0.76540(12) 0.40992(11) 0.0398(4) Uani 1 1 d . . .
N1 N 0.56883(15) 0.65421(14) 0.26923(13) 0.0350(5) Uani 1 1 d . . .
N2 N -0.05030(15) 0.88405(15) 0.42934(13) 0.0359(5) Uani 1 1 d . . .
N3 N 0.52801(15) 0.63671(15) 0.08867(13) 0.0370(5) Uani 1 1 d . . .
N4 N -0.08646(15) 0.84930(14) 0.24805(13) 0.0350(5) Uani 1 1 d . . .
C1 C 0.78469(18) 0.76781(17) 0.03861(15) 0.0326(6) Uani 1 1 d . . .
C2 C 0.83695(19) 0.71430(18) -0.01654(16) 0.0401(6) Uani 1 1 d . . .
H2 H 0.8888 0.7423 -0.0596 0.048 Uiso 1 1 calc R . .
C3 C 0.81663(19) 0.62160(18) -0.01141(16) 0.0381(6) Uani 1 1 d . A .
C4 C 0.8064(2) 0.87079(19) 0.02175(17) 0.0436(7) Uani 1 1 d . . .
C5 C 0.8804(3) 0.5706(2) -0.0759(2) 0.0667(10) Uani 1 1 d . . .
C6 C 0.7794(2) 0.48902(19) 0.26404(17) 0.0408(6) Uani 1 1 d . B .
C7 C 0.7198(2) 0.41086(19) 0.27547(18) 0.0463(7) Uani 1 1 d . . .
H7 H 0.7344 0.3576 0.3109 0.056 Uiso 1 1 calc R . .
C8 C 0.6411(2) 0.40697(18) 0.23813(16) 0.0368(6) Uani 1 1 d . . .
C9 C 0.8660(3) 0.4810(2) 0.3085(2) 0.0579(9) Uani 1 1 d . . .
C10 C 0.5811(2) 0.31775(19) 0.25655(17) 0.0468(7) Uani 1 1 d . . .
C11 C 0.5773(2) 0.73979(18) 0.28461(16) 0.0403(6) Uani 1 1 d . . .
H11 H 0.6252 0.7799 0.2474 0.048 Uiso 1 1 calc R . .
C12 C 0.5196(2) 0.77252(18) 0.35196(16) 0.0409(6) Uani 1 1 d . . .
H12 H 0.5286 0.8338 0.3602 0.049 Uiso 1 1 calc R . .
C13 C 0.44883(18) 0.71615(18) 0.40746(15) 0.0350(6) Uani 1 1 d . . .
C14 C 0.4419(2) 0.62698(19) 0.39240(17) 0.0427(7) Uani 1 1 d . . .
H14 H 0.3958 0.5849 0.4296 0.051 Uiso 1 1 calc R . .
C15 C 0.5014(2) 0.59925(19) 0.32382(17) 0.0405(6) Uani 1 1 d . . .
H15 H 0.4944 0.5380 0.3147 0.049 Uiso 1 1 calc R . .
C16 C 0.38075(19) 0.7504(2) 0.47877(16) 0.0394(6) Uani 1 1 d . . .
H16A H 0.4123 0.8024 0.4951 0.047 Uiso 1 1 calc R . .
H16B H 0.3670 0.7009 0.5280 0.047 Uiso 1 1 calc R . .
C17 C 0.28517(19) 0.78125(19) 0.45348(16) 0.0375(6) Uani 1 1 d . . .
H17A H 0.2524 0.7280 0.4403 0.045 Uiso 1 1 calc R . .
H17B H 0.3001 0.8273 0.4017 0.045 Uiso 1 1 calc R . .
C18 C 0.21471(19) 0.82275(19) 0.52147(16) 0.0381(6) Uani 1 1 d . . .
H18A H 0.2015 0.7783 0.5744 0.046 Uiso 1 1 calc R . .
H18B H 0.2450 0.8786 0.5324 0.046 Uiso 1 1 calc R . .
C19 C 0.11996(18) 0.84674(18) 0.49386(15) 0.0344(6) Uani 1 1 d . . .
C20 C 0.1098(2) 0.92781(19) 0.44217(18) 0.0450(7) Uani 1 1 d . . .
H20 H 0.1611 0.9726 0.4274 0.054 Uiso 1 1 calc R . .
C21 C 0.0253(2) 0.94414(19) 0.41183(18) 0.0438(7) Uani 1 1 d . . .
H21 H 0.0204 1.0008 0.3767 0.053 Uiso 1 1 calc R . .
C22 C -0.0410(2) 0.8071(2) 0.48123(17) 0.0448(7) Uani 1 1 d . . .
H22 H -0.0939 0.7638 0.4964 0.054 Uiso 1 1 calc R . .
C23 C 0.0410(2) 0.7868(2) 0.51402(17) 0.0467(7) Uani 1 1 d . . .
H23 H 0.0430 0.7308 0.5509 0.056 Uiso 1 1 calc R . .
C24 C 0.5027(2) 0.7228(2) 0.06433(18) 0.0470(7) Uani 1 1 d . . .
H24 H 0.5424 0.7717 0.0712 0.056 Uiso 1 1 calc R . .
C25 C 0.4220(2) 0.7440(2) 0.02986(18) 0.0482(7) Uani 1 1 d . . .
H25 H 0.4075 0.8063 0.0134 0.058 Uiso 1 1 calc R . .
C26 C 0.36192(19) 0.67507(19) 0.01905(15) 0.0378(6) Uani 1 1 d . . .
C27 C 0.3886(2) 0.5860(2) 0.04294(18) 0.0462(7) Uani 1 1 d . . .
H27 H 0.3507 0.5361 0.0356 0.055 Uiso 1 1 calc R . .
C28 C 0.4702(2) 0.5696(2) 0.07736(18) 0.0434(7) Uani 1 1 d . . .
H28 H 0.4864 0.5078 0.0939 0.052 Uiso 1 1 calc R . .
C29 C 0.26850(19) 0.6965(2) -0.01166(16) 0.0430(7) Uani 1 1 d . . .
H29A H 0.2454 0.6421 -0.0309 0.052 Uiso 1 1 calc R . .
H29B H 0.2804 0.7474 -0.0597 0.052 Uiso 1 1 calc R . .
C30 C 0.19086(18) 0.7236(2) 0.06003(16) 0.0391(6) Uani 1 1 d . . .
H30A H 0.1772 0.6707 0.1062 0.047 Uiso 1 1 calc R . .
H30B H 0.2176 0.7742 0.0820 0.047 Uiso 1 1 calc R . .
C31 C 0.09557(19) 0.75346(19) 0.03484(16) 0.0402(6) Uani 1 1 d . . .
H31A H 0.1086 0.8029 -0.0144 0.048 Uiso 1 1 calc R . .
H31B H 0.0639 0.7012 0.0190 0.048 Uiso 1 1 calc R . .
C32 C 0.02847(18) 0.78753(18) 0.10764(16) 0.0355(6) Uani 1 1 d . . .
C33 C -0.04590(19) 0.73328(18) 0.16101(16) 0.0369(6) Uani 1 1 d . . .
H33 H -0.0590 0.6738 0.1505 0.044 Uiso 1 1 calc R . .
C34 C -0.10111(19) 0.76597(18) 0.22967(16) 0.0369(6) Uani 1 1 d . . .
H34 H -0.1518 0.7276 0.2655 0.044 Uiso 1 1 calc R . .
C35 C -0.01466(19) 0.90180(18) 0.19555(17) 0.0397(6) Uani 1 1 d . . .
H35 H -0.0033 0.9613 0.2069 0.048 Uiso 1 1 calc R . .
C36 C 0.0433(2) 0.87388(19) 0.12618(17) 0.0413(6) Uani 1 1 d . . .
H36 H 0.0932 0.9136 0.0912 0.050 Uiso 1 1 calc R . .
C37 C -0.1576(2) 1.09687(17) 0.25731(15) 0.0359(6) Uani 1 1 d . C .
C38 C -0.2359(2) 1.08873(19) 0.21999(17) 0.0459(7) Uani 1 1 d . . .
H38 H -0.2492 1.1387 0.1803 0.055 Uiso 1 1 calc R . .
C39 C -0.2969(2) 1.01049(19) 0.23759(17) 0.0414(6) Uani 1 1 d . D .
C40 C -0.0931(2) 1.1831(2) 0.22737(19) 0.0459(7) Uani 1 1 d . . .
C41 C -0.3816(3) 1.0130(2) 0.1909(2) 0.0548(8) Uani 1 1 d . . .
C42 C -0.3396(2) 0.88670(19) 0.52060(16) 0.0396(6) Uani 1 1 d . E .
C43 C -0.3572(2) 0.7934(2) 0.52614(17) 0.0470(7) Uani 1 1 d . . .
H43 H -0.4086 0.7647 0.5692 0.056 Uiso 1 1 calc R . .
C44 C -0.3035(2) 0.74024(18) 0.47198(16) 0.0380(6) Uani 1 1 d . . .
C45 C -0.4030(2) 0.9359(2) 0.58672(19) 0.0535(8) Uani 1 1 d . . .
C46 C -0.3247(3) 0.6368(2) 0.4896(2) 0.0543(8) Uani 1 1 d . . .
N5 N 0.0658(6) 0.4198(5) 0.4263(9) 0.143(5) Uani 0.762(14) 1 d PDU F 1
C47 C 0.0995(5) 0.4885(5) 0.3916(7) 0.096(3) Uani 0.762(14) 1 d PDU F 1
C48 C 0.1427(5) 0.5747(4) 0.3455(5) 0.0632(18) Uani 0.762(14) 1 d PGDU F 1
C49 C 0.0910(3) 0.6554(5) 0.3460(3) 0.0587(15) Uani 0.762(14) 1 d PGDU F 1
H49 H 0.0254 0.6545 0.3763 0.070 Uiso 0.762(14) 1 calc PR F 1
C50 C 0.1352(5) 0.7375(3) 0.3021(5) 0.0594(17) Uani 0.762(14) 1 d PGDU F 1
H50 H 0.0998 0.7927 0.3025 0.071 Uiso 0.762(14) 1 calc PR F 1
C51 C 0.2312(6) 0.7389(4) 0.2577(5) 0.066(3) Uani 0.762(14) 1 d PGDU F 1
H51 H 0.2614 0.7950 0.2278 0.080 Uiso 0.762(14) 1 calc PR F 1
C52 C 0.2829(4) 0.6582(6) 0.2572(5) 0.070(3) Uani 0.762(14) 1 d PGDU F 1
H52 H 0.3485 0.6591 0.2269 0.084 Uiso 0.762(14) 1 calc PR F 1
C53 C 0.2387(5) 0.5761(4) 0.3011(6) 0.075(2) Uani 0.762(14) 1 d PGDU F 1
H53 H 0.2741 0.5209 0.3008 0.090 Uiso 0.762(14) 1 calc PR F 1
N5' N 0.115(4) 0.3794(19) 0.360(3) 0.12(2) Uiso 0.119(7) 1 d PD F 2
C47' C 0.133(4) 0.4557(19) 0.347(5) 0.10(3) Uiso 0.119(7) 1 d PD F 2
C48' C 0.1682(17) 0.5490(13) 0.3163(17) 0.030(8) Uiso 0.119(7) 1 d PGD F 2
C49' C 0.1071(13) 0.6212(17) 0.3337(15) 0.024(6) Uiso 0.119(7) 1 d PGD F 2
H49' H 0.0418 0.6091 0.3639 0.029 Uiso 0.119(7) 1 calc PR F 2
C50' C 0.141(2) 0.7111(14) 0.307(2) 0.024(6) Uiso 0.119(7) 1 d PGD F 2
H50' H 0.0995 0.7605 0.3185 0.029 Uiso 0.119(7) 1 calc PR F 2
C51' C 0.237(2) 0.7288(14) 0.262(2) 0.028(9) Uiso 0.119(7) 1 d PGD F 2
H51' H 0.2601 0.7903 0.2439 0.034 Uiso 0.119(7) 1 calc PR F 2
C52' C 0.2979(17) 0.657(2) 0.245(2) 0.052(11) Uiso 0.119(7) 1 d PGD F 2
H52' H 0.3631 0.6687 0.2147 0.062 Uiso 0.119(7) 1 calc PR F 2
C53' C 0.2637(16) 0.5667(17) 0.272(2) 0.059(11) Uiso 0.119(7) 1 d PGD F 2
H53' H 0.3055 0.5173 0.2602 0.071 Uiso 0.119(7) 1 calc PR F 2
N5" N 0.098(3) 0.3918(19) 0.378(3) 0.053(8) Uiso 0.119(7) 1 d PD F 3
C47" C 0.128(3) 0.4632(18) 0.350(3) 0.034(11) Uiso 0.119(7) 1 d PD F 3
C48" C 0.158(3) 0.5583(16) 0.328(3) 0.056(16) Uiso 0.119(7) 1 d PGD F 3
C49" C 0.090(2) 0.624(2) 0.350(2) 0.067(16) Uiso 0.119(7) 1 d PGD F 3
H49" H 0.0269 0.6052 0.3831 0.081 Uiso 0.119(7) 1 calc PR F 3
C50" C 0.113(2) 0.716(2) 0.3237(18) 0.037(8) Uiso 0.119(7) 1 d PGD F 3
H50" H 0.0664 0.7611 0.3388 0.044 Uiso 0.119(7) 1 calc PR F 3
C51" C 0.205(2) 0.7435(15) 0.275(2) 0.026(7) Uiso 0.119(7) 1 d PGD F 3
H51" H 0.2207 0.8068 0.2574 0.031 Uiso 0.119(7) 1 calc PR F 3
C52" C 0.273(2) 0.678(2) 0.253(2) 0.044(10) Uiso 0.119(7) 1 d PGD F 3
H52" H 0.3356 0.6965 0.2202 0.053 Uiso 0.119(7) 1 calc PR F 3
C53" C 0.250(2) 0.5854(18) 0.280(3) 0.036(9) Uiso 0.119(7) 1 d PGD F 3
H53" H 0.2962 0.5407 0.2646 0.043 Uiso 0.119(7) 1 calc PR F 3
N6 N 0.2218(7) -0.0262(6) 0.2125(5) 0.150(4) Uani 0.652(5) 1 d PU G 1
C54 C 0.2358(7) 0.0508(8) 0.2143(6) 0.105(3) Uani 0.652(5) 1 d PU G 1
C55 C 0.2554(4) 0.1429(3) 0.2143(3) 0.0837(19) Uani 0.652(5) 1 d PGU G 1
C56 C 0.3345(3) 0.1887(4) 0.1585(3) 0.082(2) Uani 0.652(5) 1 d PGU G 1
H56 H 0.3766 0.1569 0.1201 0.098 Uiso 0.652(5) 1 calc PR G 1
C57 C 0.3521(4) 0.2810(4) 0.1588(3) 0.093(2) Uani 0.652(5) 1 d PGU G 1
H57 H 0.4062 0.3123 0.1206 0.112 Uiso 0.652(5) 1 calc PR G 1
C58 C 0.2906(5) 0.3274(3) 0.2150(4) 0.123(3) Uani 0.652(5) 1 d PGU G 1
H58 H 0.3026 0.3905 0.2152 0.148 Uiso 0.652(5) 1 calc PR G 1
C59 C 0.2114(5) 0.2816(5) 0.2708(4) 0.152(4) Uani 0.652(5) 1 d PGU G 1
H59 H 0.1694 0.3134 0.3092 0.183 Uiso 0.652(5) 1 calc PR G 1
C60 C 0.1938(3) 0.1893(5) 0.2705(3) 0.109(3) Uani 0.652(5) 1 d PGU G 1
H60 H 0.1398 0.1580 0.3087 0.130 Uiso 0.652(5) 1 calc PR G 1
N6' N 0.3567(12) -0.0632(11) 0.1388(10) 0.150(6) Uiso 0.348(5) 1 d P G 2
C54' C 0.3278(12) 0.0032(11) 0.1616(9) 0.098(4) Uiso 0.348(5) 1 d P G 2
C55' C 0.3031(8) 0.0840(6) 0.1844(6) 0.066(3) Uiso 0.348(5) 1 d PG G 2
C56' C 0.3591(7) 0.1645(8) 0.1591(7) 0.097(6) Uiso 0.348(5) 1 d PG G 2
H56' H 0.4201 0.1651 0.1209 0.117 Uiso 0.348(5) 1 calc PR G 2
C57' C 0.3258(10) 0.2441(6) 0.1895(9) 0.117(6) Uiso 0.348(5) 1 d PG G 2
H57' H 0.3641 0.2991 0.1722 0.140 Uiso 0.348(5) 1 calc PR G 2
C58' C 0.2365(10) 0.2431(8) 0.2453(9) 0.123(7) Uiso 0.348(5) 1 d PG G 2
H58' H 0.2138 0.2975 0.2662 0.148 Uiso 0.348(5) 1 calc PR G 2
C59' C 0.1805(9) 0.1626(10) 0.2707(10) 0.184(12) Uiso 0.348(5) 1 d PG G 2
H59' H 0.1195 0.1620 0.3088 0.221 Uiso 0.348(5) 1 calc PR G 2
C60' C 0.2138(8) 0.0831(8) 0.2402(9) 0.144(12) Uiso 0.348(5) 1 d PG G 2
H60' H 0.1755 0.0281 0.2575 0.173 Uiso 0.348(5) 1 calc PR G 2

loop_
_atom_site_aniso_label
_atom_site_aniso_U_11
_atom_site_aniso_U_22
_atom_site_aniso_U_33
_atom_site_aniso_U_23
_atom_site_aniso_U_13
_atom_site_aniso_U_12
Mn1 0.0285(2) 0.0325(2) 0.0342(2) -0.00225(16) -0.00344(16) -0.00147(16)
Mn2 0.0304(2) 0.0309(2) 0.0310(2) -0.00023(16) -0.00093(16) -0.00142(16)
F1 0.1003(16) 0.0455(11) 0.0795(13) -0.0132(10) 0.0438(12) -0.0285(10)
F2 0.0584(11) 0.0402(9) 0.0534(10) -0.0149(8) -0.0140(8) -0.0025(8)
F3 0.1096(17) 0.0473(11) 0.0644(12) -0.0047(9) -0.0429(11) 0.0197(11)
F4 0.112(3) 0.092(3) 0.177(5) -0.081(3) 0.109(3) -0.049(2)
F5 0.110(3) 0.078(3) 0.154(3) -0.033(2) 0.025(2) 0.040(2)
F6 0.130(3) 0.137(3) 0.077(2) -0.073(2) 0.000(2) -0.011(2)
F7 0.098(6) 0.046(3) 0.123(6) 0.007(4) -0.079(5) -0.013(3)
F8 0.083(6) 0.24(2) 0.137(8) -0.121(11) -0.067(6) 0.102(9)
F9 0.121(6) 0.099(5) 0.094(5) 0.042(4) -0.074(5) -0.038(4)
F7' 0.066(6) 0.146(14) 0.085(7) -0.084(9) -0.033(5) 0.038(8)
F8' 0.040(4) 0.116(9) 0.105(6) -0.021(7) -0.024(3) 0.024(5)
F9' 0.144(15) 0.051(4) 0.153(17) 0.015(7) -0.120(14) 0.008(6)
F10 0.134(2) 0.0431(11) 0.0999(16) 0.0231(11) -0.0492(15) -0.0299(12)
F11 0.0992(16) 0.0602(12) 0.0530(11) -0.0237(9) 0.0046(10) -0.0326(11)
F12 0.0689(14) 0.0720(13) 0.0820(14) -0.0192(11) 0.0338(11) -0.0289(11)
F13 0.089(8) 0.056(7) 0.046(6) -0.013(4) 0.035(4) -0.023(6)
F14 0.074(6) 0.029(5) 0.134(12) 0.020(5) -0.010(6) 0.008(4)
F15 0.141(9) 0.073(4) 0.022(6) -0.008(4) -0.023(5) -0.056(5)
F13' 0.076(7) 0.058(5) 0.114(12) -0.001(6) 0.054(7) -0.019(4)
F14' 0.136(11) 0.054(6) 0.063(6) 0.024(3) -0.043(5) -0.037(6)
F15' 0.086(5) 0.055(3) 0.020(5) -0.014(3) -0.006(3) -0.034(3)
F16 0.088(5) 0.085(4) 0.060(3) 0.005(2) -0.039(3) -0.002(3)
F17 0.070(4) 0.208(15) 0.099(6) -0.093(9) -0.038(4) 0.078(7)
F18 0.124(7) 0.041(3) 0.142(7) 0.032(4) -0.097(5) -0.025(4)
F16' 0.121(9) 0.055(4) 0.185(13) 0.039(7) -0.115(10) -0.008(5)
F17' 0.036(3) 0.121(6) 0.069(3) -0.011(4) -0.010(2) 0.013(3)
F18' 0.060(4) 0.159(10) 0.091(5) -0.098(6) -0.030(3) 0.044(5)
F19 0.075(3) 0.064(3) 0.082(3) -0.023(2) 0.012(3) 0.013(3)
F20 0.076(5) 0.088(4) 0.144(7) -0.067(5) 0.073(6) -0.054(4)
F21 0.095(6) 0.179(11) 0.073(4) -0.076(5) -0.045(5) 0.046(7)
F19' 0.073(8) 0.270(19) 0.112(8) -0.098(9) -0.047(6) 0.108(11)
F20' 0.095(5) 0.084(5) 0.034(3) -0.010(2) 0.010(3) 0.015(4)
F21' 0.137(13) 0.109(8) 0.155(12) -0.105(8) 0.091(10) -0.091(9)
F22 0.0721(13) 0.0454(10) 0.0733(12) -0.0177(9) -0.0140(10) -0.0057(9)
F23 0.1104(18) 0.0588(13) 0.0799(14) -0.0097(11) 0.0255(13) -0.0450(12)
F24 0.187(3) 0.0475(13) 0.184(3) 0.0308(15) -0.146(3) -0.0150(15)
O1 0.0349(10) 0.0333(10) 0.0374(10) -0.0052(8) 0.0019(8) -0.0020(8)
O2 0.0432(11) 0.0360(10) 0.0482(11) -0.0108(9) 0.0022(9) -0.0063(9)
O3 0.0365(11) 0.0352(11) 0.0548(11) -0.0033(9) -0.0134(9) -0.0007(8)
O4 0.0392(11) 0.0369(10) 0.0463(11) -0.0007(9) -0.0109(9) -0.0061(8)
O5 0.0390(10) 0.0320(10) 0.0389(10) 0.0007(8) -0.0050(8) -0.0016(8)
O6 0.0371(10) 0.0359(10) 0.0454(11) 0.0005(8) -0.0094(8) 0.0004(8)
O7 0.0430(11) 0.0371(10) 0.0416(10) -0.0057(8) 0.0080(9) -0.0067(9)
O8 0.0404(11) 0.0329(10) 0.0418(10) -0.0016(8) -0.0021(8) -0.0044(8)
N1 0.0329(12) 0.0368(12) 0.0344(11) -0.0042(9) -0.0056(9) -0.0010(10)
N2 0.0337(12) 0.0394(13) 0.0332(11) -0.0041(10) -0.0051(9) -0.0018(10)
N3 0.0308(12) 0.0424(13) 0.0372(12) -0.0073(10) -0.0046(9) 0.0012(10)
N4 0.0303(12) 0.0363(12) 0.0365(11) -0.0045(9) -0.0038(9) 0.0014(9)
C1 0.0309(14) 0.0340(14) 0.0320(13) -0.0030(11) -0.0056(11) -0.0026(11)
C2 0.0355(15) 0.0440(16) 0.0372(14) -0.0093(12) 0.0030(12) -0.0056(12)
C3 0.0346(15) 0.0414(16) 0.0370(14) -0.0110(12) -0.0003(12) -0.0029(12)
C4 0.0528(18) 0.0360(15) 0.0369(15) -0.0037(12) 0.0009(13) -0.0008(13)
C5 0.067(2) 0.052(2) 0.074(3) -0.0294(19) 0.017(2) -0.0119(19)
C6 0.0409(16) 0.0371(16) 0.0477(16) -0.0107(13) -0.0140(13) 0.0064(12)
C7 0.0548(19) 0.0338(15) 0.0510(17) -0.0001(13) -0.0178(14) 0.0019(13)
C8 0.0423(16) 0.0323(14) 0.0328(13) -0.0047(11) -0.0012(12) -0.0017(12)
C9 0.060(2) 0.048(2) 0.076(2) -0.0124(19) -0.0353(19) 0.0120(18)
C10 0.061(2) 0.0362(16) 0.0365(15) -0.0005(13) 0.0025(14) -0.0097(14)
C11 0.0403(16) 0.0364(15) 0.0388(15) -0.0003(12) 0.0005(12) -0.0048(12)
C12 0.0444(16) 0.0361(15) 0.0413(15) -0.0080(12) -0.0051(13) 0.0004(12)
C13 0.0295(14) 0.0445(16) 0.0313(13) -0.0052(11) -0.0075(11) 0.0021(11)
C14 0.0371(15) 0.0460(17) 0.0411(15) -0.0064(13) 0.0008(12) -0.0077(12)
C15 0.0387(15) 0.0358(15) 0.0445(15) -0.0084(12) -0.0007(12) -0.0056(12)
C16 0.0353(15) 0.0523(17) 0.0329(14) -0.0112(12) -0.0085(11) 0.0027(12)
C17 0.0344(14) 0.0471(16) 0.0321(13) -0.0103(12) -0.0061(11) 0.0012(12)
C18 0.0341(14) 0.0474(16) 0.0329(13) -0.0098(12) -0.0046(11) -0.0009(12)
C19 0.0308(14) 0.0440(15) 0.0280(12) -0.0098(11) -0.0019(10) 0.0008(11)
C20 0.0368(16) 0.0420(16) 0.0555(17) -0.0045(14) -0.0096(13) -0.0088(13)
C21 0.0439(17) 0.0340(15) 0.0531(17) 0.0010(13) -0.0147(13) -0.0049(13)
C22 0.0368(16) 0.0499(17) 0.0432(15) 0.0073(13) -0.0086(12) -0.0081(13)
C23 0.0413(17) 0.0501(18) 0.0442(16) 0.0076(13) -0.0098(13) -0.0028(14)
C24 0.0382(16) 0.0462(17) 0.0553(18) 0.0034(14) -0.0152(13) -0.0066(13)
C25 0.0433(17) 0.0447(17) 0.0518(17) 0.0080(13) -0.0105(14) 0.0002(14)
C26 0.0308(14) 0.0542(17) 0.0279(13) -0.0093(12) -0.0029(11) 0.0061(12)
C27 0.0367(16) 0.0509(18) 0.0583(18) -0.0262(15) -0.0136(14) 0.0062(13)
C28 0.0401(16) 0.0417(16) 0.0523(17) -0.0168(13) -0.0118(13) 0.0073(13)
C29 0.0306(14) 0.0650(19) 0.0345(14) -0.0119(13) -0.0067(11) 0.0091(13)
C30 0.0333(14) 0.0545(17) 0.0313(13) -0.0112(12) -0.0077(11) 0.0063(12)
C31 0.0362(15) 0.0502(17) 0.0352(14) -0.0110(12) -0.0071(12) 0.0079(12)
C32 0.0286(14) 0.0439(16) 0.0350(14) -0.0082(12) -0.0075(11) 0.0052(11)
C33 0.0361(15) 0.0357(14) 0.0410(15) -0.0096(12) -0.0105(12) 0.0029(11)
C34 0.0318(14) 0.0390(15) 0.0385(14) -0.0051(12) -0.0048(11) -0.0018(11)
C35 0.0357(15) 0.0351(15) 0.0455(16) -0.0089(12) -0.0003(12) -0.0016(12)
C36 0.0341(15) 0.0431(16) 0.0407(15) -0.0025(12) 0.0031(12) -0.0030(12)
C37 0.0423(15) 0.0301(14) 0.0298(13) -0.0049(11) 0.0047(11) 0.0018(11)
C38 0.0590(19) 0.0336(15) 0.0432(15) 0.0056(12) -0.0151(14) 0.0018(14)
C39 0.0448(17) 0.0375(16) 0.0413(15) -0.0055(12) -0.0083(12) 0.0069(13)
C40 0.0562(19) 0.0401(17) 0.0347(16) -0.0026(14) 0.0040(14) -0.0038(14)
C41 0.059(2) 0.049(2) 0.062(2) -0.0116(17) -0.0231(17) 0.0128(17)
C42 0.0359(15) 0.0475(17) 0.0330(14) -0.0068(12) -0.0008(12) -0.0095(12)
C43 0.0513(18) 0.0487(17) 0.0345(14) -0.0034(13) 0.0049(13) -0.0213(14)
C44 0.0438(16) 0.0373(15) 0.0311(13) 0.0036(11) -0.0101(12) -0.0105(12)
C45 0.044(2) 0.068(2) 0.0448(18) -0.0190(16) 0.0076(15) -0.0127(17)
C46 0.068(2) 0.0429(18) 0.0503(18) 0.0070(14) -0.0170(16) -0.0161(16)
N5 0.104(5) 0.076(4) 0.251(12) 0.032(6) -0.085(7) -0.028(4)
C47 0.072(4) 0.063(4) 0.163(8) 0.000(4) -0.065(5) -0.002(3)
C48 0.059(3) 0.049(3) 0.096(5) -0.014(3) -0.048(3) 0.006(3)
C49 0.060(3) 0.045(4) 0.083(4) -0.016(3) -0.035(2) 0.004(2)
C50 0.079(5) 0.052(3) 0.057(4) -0.011(3) -0.034(3) 0.011(4)
C51 0.088(6) 0.081(5) 0.034(4) -0.005(3) -0.023(3) 0.002(4)
C52 0.070(4) 0.099(6) 0.044(4) -0.013(3) -0.018(3) 0.017(4)
C53 0.078(5) 0.073(4) 0.085(6) -0.016(4) -0.041(4) 0.016(3)
N6 0.202(9) 0.116(5) 0.134(6) 0.037(5) -0.079(6) -0.079(6)
C54 0.122(7) 0.115(5) 0.076(5) 0.038(5) -0.055(5) -0.050(5)
C55 0.091(5) 0.102(4) 0.064(4) 0.010(3) -0.047(3) -0.016(4)
C56 0.071(4) 0.107(5) 0.073(4) -0.005(4) -0.032(3) -0.019(4)
C57 0.080(5) 0.113(5) 0.098(5) -0.015(4) -0.044(4) -0.022(4)
C58 0.119(7) 0.131(7) 0.134(7) -0.038(5) -0.048(5) 0.019(5)
C59 0.137(8) 0.178(8) 0.141(8) -0.043(8) -0.018(6) 0.058(7)
C60 0.052(4) 0.180(7) 0.086(5) 0.004(5) -0.015(3) 0.017(5)

loop_
_atom_type_symbol
_atom_type_description
_atom_type_scat_dispersion_real
_atom_type_scat_dispersion_imag
_atom_type_scat_source
C C 0.0033 0.0016 'International Tables Vol C Tables 4.2.6.8 and 6.1.1.4'
H H 0.0000 0.0000 'International Tables Vol C Tables 4.2.6.8 and 6.1.1.4'
N N 0.0061 0.0033 'International Tables Vol C Tables 4.2.6.8 and 6.1.1.4'
O O 0.0106 0.0060 'International Tables Vol C Tables 4.2.6.8 and 6.1.1.4'
F F 0.0171 0.0103 'International Tables Vol C Tables 4.2.6.8 and 6.1.1.4'
Mn Mn 0.3368 0.7283 'International Tables Vol C Tables 4.2.6.8 and 6.1.1.4'

loop_
_geom_angle_atom_site_label_1
_geom_angle_atom_site_label_2
_geom_angle_atom_site_label_3
_geom_angle
O4 Mn1 O1 172.41(7)
O4 Mn1 O2 89.85(7)
O1 Mn1 O2 82.65(6)
O4 Mn1 O3 83.39(7)
O1 Mn1 O3 95.13(7)
O2 Mn1 O3 87.95(7)
O4 Mn1 N1 94.18(7)
O1 Mn1 N1 93.25(7)
O2 Mn1 N1 174.91(7)
O3 Mn1 N1 89.42(7)
O4 Mn1 N3 89.68(8)
O1 Mn1 N3 91.90(8)
O2 Mn1 N3 93.30(7)
O3 Mn1 N3 172.96(8)
N1 Mn1 N3 89.84(7)
O5 Mn2 O8 174.98(7)
O5 Mn2 O7 93.80(7)
O8 Mn2 O7 82.89(7)
O5 Mn2 O6 82.43(7)
O8 Mn2 O6 93.61(7)
O7 Mn2 O6 87.32(7)
O5 Mn2 N4 92.79(7)
O8 Mn2 N4 90.23(7)
O7 Mn2 N4 172.03(8)
O6 Mn2 N4 89.11(7)
O5 Mn2 N2 89.52(7)
O8 Mn2 N2 94.40(7)
O7 Mn2 N2 92.65(7)
O6 Mn2 N2 171.93(7)
N4 Mn2 N2 91.89(8)
C1 O1 Mn1 129.49(15)
C3 O2 Mn1 127.68(17)
C6 O3 Mn1 127.47(18)
C8 O4 Mn1 128.33(17)
C37 O5 Mn2 128.98(17)
C39 O6 Mn2 127.60(18)
C42 O7 Mn2 128.14(17)
C44 O8 Mn2 128.92(17)
C15 N1 C11 116.6(2)
C15 N1 Mn1 121.78(17)
C11 N1 Mn1 121.45(17)
C22 N2 C21 115.8(2)
C22 N2 Mn2 121.24(18)
C21 N2 Mn2 122.31(18)
C24 N3 C28 116.4(2)
C24 N3 Mn1 120.70(19)
C28 N3 Mn1 122.77(18)
C34 N4 C35 116.7(2)
C34 N4 Mn2 122.85(17)
C35 N4 Mn2 120.47(17)
O1 C1 C2 128.1(2)
O1 C1 C4 113.6(2)
C2 C1 C4 118.3(2)
C3 C2 C1 122.8(2)
O2 C3 C2 128.5(2)
O2 C3 C5 114.2(2)
C2 C3 C5 117.4(2)
F2 C4 F3 106.8(2)
F2 C4 F1 106.5(2)
F3 C4 F1 107.8(2)
F2 C4 C1 112.2(2)
F3 C4 C1 110.0(2)
F1 C4 C1 113.3(2)
F5' C5 F4' 108.0(16)
F5' C5 F4 126.3(12)
F4' C5 F4 68.4(12)
F5' C5 F5 66.9(12)
F4' C5 F5 45.5(13)
F4 C5 F5 108.2(4)
F5' C5 F6 35.1(12)
F4' C5 F6 135.6(11)
F4 C5 F6 109.8(4)
F5 C5 F6 101.4(4)
F5' C5 F6' 110.0(15)
F4' C5 F6' 106.1(14)
F4 C5 F6' 38.0(7)
F5 C5 F6' 138.7(9)
F6 C5 F6' 79.7(8)
F5' C5 C3 115.9(13)
F4' C5 C3 109.3(10)
F4 C5 C3 115.3(3)
F5 C5 C3 110.7(3)
F6 C5 C3 110.6(3)
F6' C5 C3 107.2(9)
O3 C6 C7 127.9(3)
O3 C6 C9 115.2(3)
C7 C6 C9 116.8(3)
C8 C7 C6 123.5(3)
O4 C8 C7 129.0(3)
O4 C8 C10 112.7(2)
C7 C8 C10 118.3(2)
F9' C9 F8 63.0(8)
F9' C9 F7' 117.2(11)
F8 C9 F7' 125.0(10)
F9' C9 F7 126.4(8)
F8 C9 F7 113.4(10)
F7' C9 F7 17.3(11)
F9' C9 F9 44.6(11)
F8 C9 F9 106.4(7)
F7' C9 F9 84.6(9)
F7 C9 F9 100.7(6)
F9' C9 F8' 101.3(12)
F8 C9 F8' 40.0(8)
F7' C9 F8' 98.2(9)
F7 C9 F8' 81.9(7)
F9 C9 F8' 139.0(5)
F9' C9 C6 116.9(5)
F8 C9 C6 112.0(4)
F7' C9 C6 113.8(8)
F7 C9 C6 113.2(5)
F9 C9 C6 110.4(4)
F8' C9 C6 105.7(6)
F11 C10 F12 106.6(3)
F11 C10 F10 106.9(2)
F12 C10 F10 106.3(2)
F11 C10 C8 111.8(2)
F12 C10 C8 110.7(2)
F10 C10 C8 114.1(3)
N1 C11 C12 123.2(2)
C11 C12 C13 120.1(2)
C12 C13 C14 116.5(2)
C12 C13 C16 121.9(2)
C14 C13 C16 121.6(2)
C15 C14 C13 120.2(3)
N1 C15 C14 123.3(2)
C13 C16 C17 110.9(2)
C16 C17 C18 113.6(2)
C19 C18 C17 110.5(2)
C23 C19 C20 116.0(3)
C23 C19 C18 122.1(2)
C20 C19 C18 121.7(2)
C21 C20 C19 120.3(3)
N2 C21 C20 123.4(3)
N2 C22 C23 123.6(3)
C22 C23 C19 120.7(3)
N3 C24 C25 123.2(3)
C24 C25 C26 120.4(3)
C27 C26 C25 116.6(3)
C27 C26 C29 121.9(3)
C25 C26 C29 121.3(3)
C28 C27 C26 120.0(3)
N3 C28 C27 123.3(3)
C26 C29 C30 109.3(2)
C31 C30 C29 114.2(2)
C32 C31 C30 109.6(2)
C33 C32 C36 117.2(2)
C33 C32 C31 122.4(2)
C36 C32 C31 120.4(2)
C34 C33 C32 119.9(2)
N4 C34 C33 123.1(2)
N4 C35 C36 123.5(2)
C35 C36 C32 119.7(2)
O5 C37 C38 128.9(3)
O5 C37 C40 113.5(3)
C38 C37 C40 117.6(2)
C37 C38 C39 123.4(3)
O6 C39 C38 127.9(3)
O6 C39 C41 115.4(3)
C38 C39 C41 116.7(3)
F15 C40 F14' 106.4(15)
F15 C40 F13 111.1(15)
F14' C40 F13 94.1(15)
F15 C40 F13' 104.5(16)
F14' C40 F13' 105.8(13)
F13 C40 F13' 12(2)
F15 C40 F14 98.7(17)
F14' C40 F14 12.5(13)
F13 C40 F14 106.3(15)
F13' C40 F14 117.8(13)
F15 C40 F15' 6.1(16)
F14' C40 F15' 112.5(11)
F13 C40 F15' 109.8(12)
F13' C40 F15' 102.2(14)
F14 C40 F15' 104.8(13)
F15 C40 C37 115.4(10)
F14' C40 C37 115.9(8)
F13 C40 C37 112.0(9)
F13' C40 C37 107.9(10)
F14 C40 C37 112.3(9)
F15' C40 C37 111.4(7)
F16' C41 F17 57.3(5)
F16' C41 F18 123.4(6)
F17 C41 F18 118.7(7)
F16' C41 F18' 115.5(8)
F17 C41 F18' 129.5(7)
F18 C41 F18' 16.8(7)
F16' C41 F16 46.8(7)
F17 C41 F16 103.7(6)
F18 C41 F16 98.5(5)
F18' C41 F16 83.1(5)
F16' C41 F17' 103.4(7)
F17 C41 F17' 49.8(6)
F18 C41 F17' 79.0(5)
F18' C41 F17' 95.2(5)
F16 C41 F17' 142.4(4)
F16' C41 C39 118.8(4)
F17 C41 C39 112.4(4)
F18 C41 C39 113.7(4)
F18' C41 C39 112.7(5)
F16 C41 C39 107.7(4)
F17' C41 C39 107.5(3)
O7 C42 C43 128.4(3)
O7 C42 C45 114.3(2)
C43 C42 C45 117.3(2)
C44 C43 C42 123.2(2)
O8 C44 C43 128.1(2)
O8 C44 C46 114.0(2)
C43 C44 C46 117.9(2)
F19' C45 F21' 120.2(10)
F19' C45 F20 40.4(7)
F21' C45 F20 127.9(6)
F19' C45 F21 136.2(6)
F21' C45 F21 36.2(9)
F20 C45 F21 114.4(6)
F19' C45 F19 65.3(9)
F21' C45 F19 64.7(9)
F20 C45 F19 101.1(5)
F21 C45 F19 99.7(5)
F19' C45 F20' 100.8(8)
F21' C45 F20' 99.8(8)
F20 C45 F20' 60.6(4)
F21 C45 F20' 65.7(5)
F19 C45 F20' 143.1(3)
F19' C45 C42 111.6(5)
F21' C45 C42 115.0(6)
F20 C45 C42 116.9(3)
F21 C45 C42 112.2(5)
F19 C45 C42 110.5(3)
F20' C45 C42 106.5(3)
F24 C46 F22 107.4(3)
F24 C46 F23 108.3(3)
F22 C46 F23 104.6(3)
F24 C46 C44 111.1(3)
F22 C46 C44 112.6(2)
F23 C46 C44 112.5(3)
N5 C47 C48 178.4(11)
C49 C48 C53 120.0
C49 C48 C47 121.4(5)
C53 C48 C47 118.6(5)
C48 C49 C50 120.0
C49 C50 C51 120.0
C52 C51 C50 120.0
C51 C52 C53 120.0
C52 C53 C48 120.0
N5' C47' C48' 169(6)
C49' C48' C53' 120.0
C49' C48' C47' 119.7(17)
C53' C48' C47' 120.2(17)
C48' C49' C50' 120.0
C49' C50' C51' 120.0
C50' C51' C52' 120.0
C53' C52' C51' 120.0
C52' C53' C48' 120.0
N5" C47" C48" 171(5)
C49" C48" C53" 120.0
C49" C48" C47" 118.1(17)
C53" C48" C47" 121.7(17)
C50" C49" C48" 120.0
C49" C50" C51" 120.0
C52" C51" C50" 120.0
C53" C52" C51" 120.0
C52" C53" C48" 120.0
N6 C54 C55 178.0(13)
C56 C55 C60 120.0
C56 C55 C54 120.9(6)
C60 C55 C54 119.1(6)
C57 C56 C55 120.0
C56 C57 C58 120.0
C59 C58 C57 120.0
C58 C59 C60 120.0
C59 C60 C55 120.0
N6' C54' C55' 174.2(19)
C54' C55' C56' 125.8(10)
C54' C55' C60' 114.2(10)
C56' C55' C60' 120.0
C57' C56' C55' 120.0
C56' C57' C58' 120.0
C59' C58' C57' 120.0
C58' C59' C60' 120.0
C59' C60' C55' 120.0

loop_
_geom_bond_atom_site_label_1
_geom_bond_atom_site_label_2
_geom_bond_distance
Mn1 O4 2.1395(18)
Mn1 O1 2.1414(17)
Mn1 O2 2.1904(18)
Mn1 O3 2.1945(19)
Mn1 N1 2.257(2)
Mn1 N3 2.261(2)
Mn2 O5 2.1454(18)
Mn2 O8 2.1580(18)
Mn2 O7 2.1733(17)
Mn2 O6 2.2297(18)
Mn2 N4 2.247(2)
Mn2 N2 2.271(2)
F1 C4 1.333(3)
F2 C4 1.327(3)
F3 C4 1.328(3)
F4 C5 1.281(4)
F5 C5 1.333(5)
F6 C5 1.341(5)
F4' C5 1.27(2)
F5' C5 1.07(2)
F6' C5 1.38(2)
F7 C9 1.280(9)
F8 C9 1.240(7)
F9 C9 1.395(8)
F7' C9 1.248(14)
F8' C9 1.462(12)
F9' C9 1.220(9)
F10 C10 1.333(3)
F11 C10 1.313(3)
F12 C10 1.318(3)
F13 C40 1.32(2)
F14 C40 1.339(13)
F15 C40 1.12(3)
F13' C40 1.32(2)
F14' C40 1.316(13)
F15' C40 1.45(2)
F16 C41 1.426(6)
F17 C41 1.234(6)
F18 C41 1.257(8)
F16' C41 1.232(6)
F17' C41 1.462(7)
F18' C41 1.277(8)
F19 C45 1.398(6)
F20 C45 1.274(6)
F21 C45 1.276(7)
F19' C45 1.178(9)
F20' C45 1.437(6)
F21' C45 1.198(9)
F22 C46 1.318(3)
F23 C46 1.351(4)
F24 C46 1.284(4)
O1 C1 1.255(3)
O2 C3 1.247(3)
O3 C6 1.246(3)
O4 C8 1.255(3)
O5 C37 1.257(3)
O6 C39 1.240(3)
O7 C42 1.247(3)
O8 C44 1.250(3)
N1 C15 1.340(3)
N1 C11 1.340(3)
N2 C22 1.333(3)
N2 C21 1.344(3)
N3 C24 1.339(3)
N3 C28 1.346(3)
N4 C34 1.342(3)
N4 C35 1.344(3)
C1 C2 1.389(3)
C1 C4 1.526(4)
C2 C3 1.388(4)
C3 C5 1.531(4)
C6 C7 1.398(4)
C6 C9 1.534(4)
C7 C8 1.373(4)
C8 C10 1.525(4)
C11 C12 1.382(4)
C12 C13 1.384(4)
C13 C14 1.388(4)
C13 C16 1.504(3)
C14 C15 1.375(4)
C16 C17 1.526(4)
C17 C18 1.534(3)
C18 C19 1.510(4)
C19 C23 1.377(4)
C19 C20 1.380(4)
C20 C21 1.380(4)
C22 C23 1.376(4)
C24 C25 1.377(4)
C25 C26 1.383(4)
C26 C27 1.383(4)
C26 C29 1.510(4)
C27 C28 1.379(4)
C29 C30 1.532(3)
C30 C31 1.518(3)
C31 C32 1.514(3)
C32 C33 1.385(4)
C32 C36 1.386(4)
C33 C34 1.384(3)
C35 C36 1.377(4)
C37 C38 1.377(4)
C37 C40 1.525(4)
C38 C39 1.401(4)
C39 C41 1.537(4)
C42 C43 1.389(4)
C42 C45 1.531(4)
C43 C44 1.383(4)
C44 C46 1.531(4)
N5 C47 1.139(6)
C47 C48 1.444(7)
C48 C49 1.3900
C48 C53 1.3900
C49 C50 1.3900
C50 C51 1.3900
C51 C52 1.3900
C52 C53 1.3900
N5' C47' 1.135(17)
C47' C48' 1.445(16)
C48' C49' 1.3900
C48' C53' 1.3900
C49' C50' 1.3900
C50' C51' 1.3900
C51' C52' 1.3900
C52' C53' 1.3900
N5" C47" 1.127(16)
C47" C48" 1.440(15)
C48" C49" 1.3900
C48" C53" 1.3900
C49" C50" 1.3900
C50" C51" 1.3900
C51" C52" 1.3900
C52" C53" 1.3900
N6 C54 1.163(12)
C54 C55 1.391(13)
C55 C56 1.3900
C55 C60 1.3900
C56 C57 1.3900
C57 C58 1.3900
C58 C59 1.3900
C59 C60 1.3900
N6' C54' 1.146(18)
C54' C55' 1.330(17)
C55' C56' 1.3900
C55' C60' 1.3900
C56' C57' 1.3900
C57' C58' 1.3900
C58' C59' 1.3900
C59' C60' 1.3900
